data_7204890
loop_
_publ_author_name
'Perruchas, Sandrine'
'Boubekeur, Kamal'
'Auban-Senzier, Pascale'

_publ_section_title
;
 Radical cation salts of TTF derivatives incorporating the
 maleonitriledithiolate copper cluster anion [Cu8(i-mnt)6]4?
;
_journal_issue 24
_journal_name_full 'Journal of Materials Chemistry'
_journal_page_first 3509
_journal_paper_doi 10.1039/b411014e
_journal_volume 14
_journal_year 2004
_chemical_formula_moiety 'C24 Cu8 N12 S12, 6(C10 H8 S8), 4(C H2 Cl2)'
_chemical_formula_sum 'C44 H28 Cl4 Cu4 N6 S30'
_chemical_formula_weight 1998.48
_chemical_name_common (BEDT-TTF)6[Cu8(i-mnt)6](CH2Cl2)4
_chemical_name_systematic
;
hexakis-bisethylenedithiotetrathiafulvalenium-hexa-iso-maleonitrile-
octa-cuprate(I)-tetrakis-dichloromethane solvate
;
_space_group_IT_number 2
_symmetry_cell_setting triclinic
_symmetry_space_group_name_Hall '-P 1'
_symmetry_space_group_name_H-M 'P -1'
_atom_sites_solution_hydrogens geom
_atom_sites_solution_primary direct
_atom_sites_solution_secondary difmap
_audit_creation_method SHELXL-97
_cell_angle_alpha 95.819(11)
_cell_angle_beta 91.382(11)
_cell_angle_gamma 109.792(10)
_cell_formula_units_Z 2
_cell_length_a 12.8019(11)
_cell_length_b 16.5389(14)
_cell_length_c 17.5845(17)
_cell_measurement_reflns_used 8002
_cell_measurement_temperature 293(2)
_cell_measurement_theta_max 25.9
_cell_measurement_theta_min 2
_cell_volume 3478.4(6)
_computing_cell_refinement 'SELECT, CELL  [STOE-IPDS]'
_computing_data_collection 'EXPOSE [STOE-IPDS]'
_computing_data_reduction 'INTEGRATE [STOE-IPDS]'
_computing_molecular_graphics 'DIAMOND (Brandenburg, 1999)'
_computing_publication_material 'SHELXL-97 (Sheldrick, 1997)'
_computing_structure_refinement 'SHELXL-97 (Sheldrick, 1997)'
_computing_structure_solution 'SHELXS-97 (Sheldrick, 1990)'
_diffrn_ambient_temperature 293(2)
_diffrn_detector_area_resol_mean 6.66
_diffrn_measured_fraction_theta_full 0.929
_diffrn_measured_fraction_theta_max 0.929
_diffrn_measurement_device_type 'stoe IPDS'
_diffrn_measurement_method 'oscillation phi. incr. = 1.4'
_diffrn_radiation_monochromator graphite
_diffrn_radiation_source 'fine-focus sealed tube'
_diffrn_radiation_type MoK\a
_diffrn_radiation_wavelength 0.71073
_diffrn_reflns_av_R_equivalents 0.1171
_diffrn_reflns_av_sigmaI/netI 0.0660
_diffrn_reflns_limit_h_max 15
_diffrn_reflns_limit_h_min -15
_diffrn_reflns_limit_k_max 20
_diffrn_reflns_limit_k_min -20
_diffrn_reflns_limit_l_max 21
_diffrn_reflns_limit_l_min 0
_diffrn_reflns_number 35512
_diffrn_reflns_theta_full 25.89
_diffrn_reflns_theta_max 25.89
_diffrn_reflns_theta_min 2.00
_exptl_absorpt_coefficient_mu 2.302
_exptl_absorpt_correction_T_max 0.6531
_exptl_absorpt_correction_T_min 0.2151
_exptl_absorpt_correction_type numerical
_exptl_absorpt_process_details 'stoe IPDS'
_exptl_crystal_colour black
_exptl_crystal_density_diffrn 1.908
_exptl_crystal_density_meas ?
_exptl_crystal_density_method .
_exptl_crystal_description prism
_exptl_crystal_F_000 1996
_exptl_crystal_size_max 0.55
_exptl_crystal_size_mid 0.35
_exptl_crystal_size_min 0.20
_refine_diff_density_max 2.398
_refine_diff_density_min -2.311
_refine_diff_density_rms 0.251
_refine_ls_extinction_method none
_refine_ls_goodness_of_fit_ref 1.027
_refine_ls_hydrogen_treatment constr
_refine_ls_matrix_type full
_refine_ls_number_parameters 794
_refine_ls_number_reflns 12562
_refine_ls_number_restraints 0
_refine_ls_restrained_S_all 1.027
_refine_ls_R_factor_all 0.0920
_refine_ls_R_factor_gt 0.0828
_refine_ls_shift/su_max 0.001
_refine_ls_shift/su_mean 0.000
_refine_ls_structure_factor_coef Fsqd
_refine_ls_weighting_details 'calc w=1/[\s^2^(Fo^2^)+(0.1498P)^2^+0.0000P] where P=(Fo^2^+2Fc^2^)/3'
_refine_ls_weighting_scheme calc
_refine_ls_wR_factor_gt 0.1957
_refine_ls_wR_factor_ref 0.2049
_reflns_number_gt 9868
_reflns_number_total 12562
_reflns_threshold_expression >2sigma(I)
_cod_data_source_file b411014e.txt
_cod_data_source_block 2
_cod_original_cell_volume 3478.4(5)
_cod_original_sg_symbol_H-M P-1
_cod_database_code 7204890

loop_
_symmetry_equiv_pos_as_xyz
'x, y, z'
'-x, -y, -z'

loop_
_atom_site_label
_atom_site_type_symbol
_atom_site_fract_x
_atom_site_fract_y
_atom_site_fract_z
_atom_site_U_iso_or_equiv
_atom_site_adp_type
_atom_site_occupancy
_atom_site_symmetry_multiplicity
_atom_site_calc_flag
_atom_site_refinement_flags
_atom_site_disorder_assembly
_atom_site_disorder_group
Cu1 Cu 1.09819(6) 0.90744(4) 0.93829(3) 0.03701(19) Uani 1 1 d . . .
Cu2 Cu 0.94882(6) 0.97067(4) 0.86126(4) 0.03586(18) Uani 1 1 d . . .
Cu3 Cu 0.95386(6) 0.86801(4) 1.05515(3) 0.03636(18) Uani 1 1 d . . .
Cu4 Cu 1.21685(8) 1.08435(5) 1.01889(4) 0.0453(2) Uani 1 1 d . . .
S1D S 1.25284(12) 0.95968(8) 1.01625(7) 0.0324(3) Uani 1 1 d . . .
S2D S 1.09361(12) 0.90811(8) 1.14650(7) 0.0330(3) Uani 1 1 d . . .
S3D S 0.80126(12) 0.84983(8) 0.86719(7) 0.0346(3) Uani 1 1 d . . .
S4D S 0.96256(13) 0.78107(8) 0.95028(7) 0.0366(3) Uani 1 1 d . . .
S5D S 0.78282(12) 0.85725(8) 1.09158(7) 0.0322(3) Uani 1 1 d . . .
S6D S 0.89010(12) 1.04026(8) 1.17655(7) 0.0320(3) Uani 1 1 d . . .
C1D C 1.2238(5) 0.9290(3) 1.1082(3) 0.0301(11) Uani 1 1 d . . .
C2D C 1.3094(5) 0.9206(4) 1.1521(3) 0.0373(12) Uani 1 1 d . . .
C3D C 1.4195(6) 0.9423(4) 1.1273(3) 0.0415(13) Uani 1 1 d . . .
C4D C 1.2891(6) 0.8878(5) 1.2246(3) 0.0494(16) Uani 1 1 d . . .
N2D N 1.5079(6) 0.9600(4) 1.1092(4) 0.0628(16) Uani 1 1 d . . .
N1D N 1.2775(7) 0.8599(6) 1.2814(4) 0.083(2) Uani 1 1 d . . .
C5D C 0.8541(5) 0.7681(3) 0.8820(3) 0.0335(12) Uani 1 1 d . . .
C6D C 0.8095(5) 0.6890(4) 0.8376(3) 0.0403(13) Uani 1 1 d . . .
C7D C 0.8452(6) 0.6178(4) 0.8471(3) 0.0482(16) Uani 1 1 d . . .
C8D C 0.7224(6) 0.6750(4) 0.7795(3) 0.0468(15) Uani 1 1 d . . .
N3D N 0.8756(6) 0.5613(4) 0.8566(4) 0.0647(17) Uani 1 1 d . . .
N4D N 0.6517(6) 0.6631(4) 0.7347(3) 0.0639(16) Uani 1 1 d . . .
C9D C 0.7846(5) 0.9399(3) 1.1629(3) 0.0307(11) Uani 1 1 d . . .
C10D C 0.6977(5) 0.9236(4) 1.2102(3) 0.0360(12) Uani 1 1 d . . .
C11D C 0.6917(6) 0.9869(4) 1.2698(3) 0.0445(14) Uani 1 1 d . . .
C12D C 0.6055(5) 0.8432(4) 1.2018(3) 0.0423(13) Uani 1 1 d . . .
N5D N 0.5327(6) 0.7792(4) 1.1978(4) 0.0612(15) Uani 1 1 d . . .
N6D N 0.6882(6) 1.0359(5) 1.3204(4) 0.0702(19) Uani 1 1 d . . .
S1A S 1.53210(16) 0.81172(10) 0.98376(10) 0.0524(4) Uani 1 1 d . . .
S2A S 1.3859(2) 0.68043(15) 0.81717(11) 0.0755(7) Uani 1 1 d . . .
S3A S 1.61291(14) 0.66796(9) 0.99895(8) 0.0424(3) Uani 1 1 d . . .
S4A S 1.48578(15) 0.55711(9) 0.86493(8) 0.0456(4) Uani 1 1 d . . .
S5A S 1.73107(15) 0.53111(10) 1.02647(9) 0.0482(4) Uani 1 1 d . . .
S6A S 1.60545(14) 0.41666(9) 0.89387(8) 0.0407(3) Uani 1 1 d . . .
S7A S 1.8652(2) 0.42084(15) 1.05799(12) 0.0709(6) Uani 1 1 d . . .
S8A S 1.71743(17) 0.28729(10) 0.90301(10) 0.0539(4) Uani 1 1 d . . .
C1A C 1.4502(13) 0.8348(7) 0.9128(6) 0.121(5) Uani 1 1 d . . .
H1A1 H 1.4173 0.8743 0.9381 0.145 Uiso 1 1 calc R . .
H1A2 H 1.5013 0.8669 0.8777 0.145 Uiso 1 1 calc R . .
C2A C 1.3653(12) 0.7713(8) 0.8681(7) 0.111(4) Uani 1 1 d . . .
H2A1 H 1.3382 0.8000 0.8308 0.133 Uiso 1 1 calc R . .
H2A2 H 1.3052 0.7491 0.9013 0.133 Uiso 1 1 calc R . .
C3A C 1.5314(5) 0.7102(4) 0.9463(3) 0.0392(12) Uani 1 1 d . . .
C4A C 1.4730(6) 0.6579(4) 0.8832(3) 0.0471(15) Uani 1 1 d . . .
C5A C 1.5800(6) 0.5714(4) 0.9402(3) 0.0401(13) Uani 1 1 d . . .
C6A C 1.6323(5) 0.5122(3) 0.9516(3) 0.0382(12) Uani 1 1 d . . .
C7A C 1.7597(6) 0.4365(4) 1.0039(3) 0.0440(13) Uani 1 1 d . . .
C8A C 1.7021(6) 0.3829(4) 0.9418(3) 0.0410(13) Uani 1 1 d . . .
C9A C 1.9229(9) 0.3732(7) 0.9799(8) 0.111(4) Uani 1 1 d . . .
H9A1 H 1.9558 0.4181 0.9475 0.133 Uiso 1 1 calc R . .
H9A2 H 1.9833 0.3584 1.0019 0.133 Uiso 1 1 calc R . .
C10A C 1.8579(10) 0.3030(9) 0.9341(7) 0.108(4) Uani 1 1 d . . .
H10A H 1.8553 0.2532 0.9596 0.130 Uiso 1 1 calc R . .
H10B H 1.8973 0.2999 0.8881 0.130 Uiso 1 1 calc R . .
S1B S 1.63308(16) 0.44308(12) 0.68515(11) 0.0577(5) Uani 1 1 d . . .
S2B S 1.89073(16) 0.42223(12) 0.64568(11) 0.0583(5) Uani 1 1 d . . .
S3B S 1.68524(14) 0.56354(10) 0.56726(9) 0.0450(4) Uani 1 1 d . . .
S4B S 1.90269(14) 0.54850(10) 0.53825(9) 0.0444(4) Uani 1 1 d . . .
S5B S 1.74864(15) 0.73247(10) 0.47545(10) 0.0472(4) Uani 1 1 d . . .
S6B S 1.96417(14) 0.71507(10) 0.44526(9) 0.0454(4) Uani 1 1 d . . .
S7B S 1.80476(19) 0.90789(13) 0.42817(14) 0.0715(6) Uani 1 1 d . . .
S8B S 2.06028(18) 0.88407(15) 0.38756(15) 0.0752(6) Uani 1 1 d . . .
C1B C 1.6794(6) 0.3524(4) 0.6958(4) 0.0484(15) Uani 1 1 d . . .
H1B1 H 1.6356 0.3184 0.7332 0.058 Uiso 1 1 calc R . .
H1B2 H 1.6653 0.3158 0.6473 0.058 Uiso 1 1 calc R . .
C2B C 1.7987(7) 0.3776(4) 0.7203(4) 0.0536(17) Uani 1 1 d . . .
H2B1 H 1.8133 0.3272 0.7348 0.064 Uiso 1 1 calc R . .
H2B2 H 1.8153 0.4203 0.7650 0.064 Uiso 1 1 calc R . .
C3B C 1.7288(5) 0.4970(4) 0.6218(3) 0.0408(13) Uani 1 1 d . . .
C4B C 1.8256(5) 0.4884(4) 0.6083(3) 0.0404(13) Uani 1 1 d . . .
C5B C 1.8122(5) 0.6043(4) 0.5253(3) 0.0366(12) Uani 1 1 d . . .
C6B C 1.8377(5) 0.6745(4) 0.4862(3) 0.0365(12) Uani 1 1 d . . .
C7B C 1.8501(6) 0.8215(4) 0.4433(3) 0.0424(14) Uani 1 1 d . . .
C8B C 1.9477(6) 0.8133(4) 0.4286(3) 0.0440(14) Uani 1 1 d . . .
C9B C 1.9256(7) 0.9844(5) 0.3932(5) 0.067(2) Uani 1 1 d . . .
H9B1 H 1.9020 1.0243 0.3664 0.081 Uiso 1 1 calc R . .
H9B2 H 1.9746 1.0177 0.4368 0.081 Uiso 1 1 calc R . .
C10B C 1.9890(7) 0.9457(5) 0.3416(4) 0.066(2) Uani 1 1 d . . .
H10C H 2.0435 0.9916 0.3187 0.079 Uiso 1 1 calc R . .
H10D H 1.9385 0.9080 0.3006 0.079 Uiso 1 1 calc R . .
S1C S 1.73601(17) 0.18824(12) 0.52932(12) 0.0636(5) Uani 1 1 d . . .
S2C S 1.47300(17) 0.20095(16) 0.55399(14) 0.0764(7) Uani 1 1 d . . .
S3C S 1.76321(15) 0.32855(11) 0.43329(10) 0.0495(4) Uani 1 1 d . . .
S4C S 1.54275(15) 0.33977(12) 0.45558(11) 0.0566(5) Uani 1 1 d . . .
S5C S 1.82336(14) 0.48282(10) 0.33146(9) 0.0453(4) Uani 1 1 d . . .
S6C S 1.60762(15) 0.50428(11) 0.35438(10) 0.0519(4) Uani 1 1 d . . .
S7C S 1.89422(19) 0.60896(13) 0.22084(12) 0.0667(6) Uani 1 1 d . . .
S8C S 1.64656(17) 0.64378(12) 0.25329(13) 0.0649(5) Uani 1 1 d . . .
C1C C 1.6089(8) 0.0990(5) 0.5378(5) 0.068(2) Uani 1 1 d . . .
H1C1 H 1.5729 0.0762 0.4871 0.081 Uiso 1 1 calc R . .
H1C2 H 1.6272 0.0532 0.5590 0.081 Uiso 1 1 calc R . .
C2C C 1.5314(7) 0.1240(5) 0.5862(5) 0.067(2) Uani 1 1 d . . .
H2C1 H 1.5693 0.1478 0.6362 0.080 Uiso 1 1 calc R . .
H2C2 H 1.4703 0.0719 0.5933 0.080 Uiso 1 1 calc R . .
C3C C 1.6780(5) 0.2576(4) 0.4906(3) 0.0409(13) Uani 1 1 d . . .
C4C C 1.5771(6) 0.2626(4) 0.5008(3) 0.0464(14) Uani 1 1 d . . .
C5C C 1.6697(6) 0.3802(4) 0.4150(3) 0.0436(13) Uani 1 1 d . . .
C6C C 1.6949(6) 0.4467(4) 0.3712(3) 0.0424(13) Uani 1 1 d . . .
C7C C 1.7902(6) 0.5568(4) 0.2800(3) 0.0454(14) Uani 1 1 d . . .
C8C C 1.6938(6) 0.5680(4) 0.2917(3) 0.0441(14) Uani 1 1 d . . .
C9C C 1.8598(8) 0.7028(5) 0.2022(5) 0.073(2) Uani 1 1 d . . .
H9C1 H 1.9283 0.7521 0.2068 0.088 Uiso 1 1 calc R . .
H9C2 H 1.8311 0.6937 0.1492 0.088 Uiso 1 1 calc R . .
C10C C 1.7831(8) 0.7254(5) 0.2479(5) 0.066(2) Uani 1 1 d . . .
H10E H 1.7721 0.7753 0.2292 0.079 Uiso 1 1 calc R . .
H10F H 1.8169 0.7435 0.2995 0.079 Uiso 1 1 calc R . .
C1E C 1.3692(12) 0.1420(10) 0.3036(7) 0.118(4) Uani 1 1 d . . .
H1E1 H 1.3878 0.2043 0.3102 0.141 Uiso 1 1 calc R . .
H1E2 H 1.3339 0.1203 0.2527 0.141 Uiso 1 1 calc R . .
Cl1E Cl 1.4934(3) 0.1171(2) 0.31195(17) 0.1091(10) Uani 1 1 d . . .
Cl2E Cl 1.2789(4) 0.0982(3) 0.3693(2) 0.1451(14) Uani 1 1 d . . .
C1F C 1.0638(10) 0.7777(6) 0.6721(6) 0.092(3) Uani 1 1 d . . .
H1F1 H 1.1231 0.8323 0.6877 0.111 Uiso 1 1 calc R . .
H1F2 H 1.0778 0.7563 0.6214 0.111 Uiso 1 1 calc R . .
Cl2F Cl 0.9390(3) 0.79640(18) 0.66714(15) 0.0928(7) Uani 1 1 d . . .
Cl1F Cl 1.0687(4) 0.7044(3) 0.7351(2) 0.1350(14) Uani 1 1 d . . .

loop_
_atom_site_aniso_label
_atom_site_aniso_U_11
_atom_site_aniso_U_22
_atom_site_aniso_U_33
_atom_site_aniso_U_23
_atom_site_aniso_U_13
_atom_site_aniso_U_12
Cu1 0.0404(5) 0.0281(3) 0.0426(3) 0.0075(3) -0.0007(3) 0.0111(3)
Cu2 0.0341(5) 0.0240(3) 0.0507(4) 0.0055(3) 0.0015(3) 0.0114(3)
Cu3 0.0372(5) 0.0280(3) 0.0444(3) 0.0029(2) 0.0003(3) 0.0122(3)
Cu4 0.0727(6) 0.0305(4) 0.0415(3) 0.0058(3) 0.0008(3) 0.0289(4)
S1D 0.0356(8) 0.0260(6) 0.0405(6) 0.0084(5) 0.0014(5) 0.0159(6)
S2D 0.0357(8) 0.0276(6) 0.0405(6) 0.0105(5) 0.0023(5) 0.0151(6)
S3D 0.0368(9) 0.0236(6) 0.0411(6) -0.0002(5) -0.0022(5) 0.0087(6)
S4D 0.0441(9) 0.0190(6) 0.0467(6) 0.0011(5) -0.0015(5) 0.0120(6)
S5D 0.0339(8) 0.0208(6) 0.0409(6) 0.0054(4) 0.0001(5) 0.0078(5)
S6D 0.0330(8) 0.0242(6) 0.0381(6) 0.0029(4) 0.0011(5) 0.0090(5)
C1D 0.037(3) 0.019(2) 0.040(2) 0.0058(18) 0.000(2) 0.016(2)
C2D 0.040(4) 0.030(3) 0.046(3) 0.008(2) -0.004(2) 0.016(3)
C3D 0.039(4) 0.041(3) 0.052(3) 0.010(2) -0.004(2) 0.023(3)
C4D 0.050(5) 0.061(4) 0.049(3) 0.014(3) -0.003(3) 0.032(4)
N2D 0.047(5) 0.061(4) 0.091(4) 0.020(3) 0.005(3) 0.029(3)
N1D 0.085(6) 0.130(7) 0.065(4) 0.050(4) 0.016(3) 0.064(5)
C5D 0.039(4) 0.015(2) 0.041(2) 0.0006(18) 0.007(2) 0.003(2)
C6D 0.042(4) 0.027(3) 0.046(3) -0.003(2) 0.002(2) 0.006(3)
C7D 0.055(5) 0.023(3) 0.058(3) -0.005(2) 0.010(3) 0.004(3)
C8D 0.049(5) 0.026(3) 0.056(3) -0.010(2) 0.005(3) 0.004(3)
N3D 0.079(5) 0.027(3) 0.087(4) -0.007(3) -0.002(3) 0.020(3)
N4D 0.060(5) 0.054(4) 0.067(3) -0.014(3) -0.010(3) 0.013(3)
C9D 0.034(3) 0.025(2) 0.038(2) 0.0078(18) -0.0002(19) 0.015(2)
C10D 0.034(4) 0.032(3) 0.046(3) 0.010(2) 0.002(2) 0.014(2)
C11D 0.037(4) 0.053(4) 0.052(3) 0.013(3) 0.009(2) 0.024(3)
C12D 0.031(4) 0.038(3) 0.065(3) 0.018(3) 0.010(3) 0.017(3)
N5D 0.041(4) 0.049(3) 0.095(4) 0.025(3) 0.010(3) 0.011(3)
N6D 0.068(5) 0.071(4) 0.075(4) -0.006(3) 0.021(3) 0.031(4)
S1A 0.0501(12) 0.0286(7) 0.0796(10) -0.0054(7) 0.0001(8) 0.0187(7)
S2A 0.100(2) 0.0653(13) 0.0744(11) -0.0090(9) -0.0285(11) 0.0521(13)
S3A 0.0422(10) 0.0254(6) 0.0587(8) -0.0057(5) -0.0037(6) 0.0136(6)
S4A 0.0564(11) 0.0305(7) 0.0503(7) -0.0032(5) -0.0042(6) 0.0183(7)
S5A 0.0457(11) 0.0347(7) 0.0628(8) -0.0072(6) -0.0080(7) 0.0163(7)
S6A 0.0480(10) 0.0257(6) 0.0502(7) -0.0011(5) 0.0000(6) 0.0168(6)
S7A 0.0601(15) 0.0711(13) 0.0872(12) 0.0120(10) -0.0170(10) 0.0306(12)
S8A 0.0527(12) 0.0330(8) 0.0816(10) -0.0001(7) 0.0036(8) 0.0240(8)
C1A 0.185(14) 0.071(6) 0.130(8) -0.018(6) -0.070(8) 0.089(9)
C2A 0.133(12) 0.091(8) 0.134(8) -0.020(6) -0.050(7) 0.084(8)
C3A 0.036(4) 0.027(3) 0.056(3) 0.004(2) 0.007(2) 0.013(2)
C4A 0.053(5) 0.035(3) 0.056(3) 0.003(2) -0.002(3) 0.020(3)
C5A 0.045(4) 0.026(3) 0.050(3) 0.000(2) 0.005(2) 0.013(3)
C6A 0.036(4) 0.024(2) 0.052(3) -0.002(2) 0.003(2) 0.008(2)
C7A 0.035(4) 0.035(3) 0.062(3) 0.004(2) 0.001(2) 0.013(3)
C8A 0.041(4) 0.029(3) 0.055(3) 0.008(2) 0.003(2) 0.014(3)
C9A 0.055(7) 0.076(7) 0.202(11) -0.044(7) -0.023(7) 0.043(6)
C10A 0.071(9) 0.129(11) 0.133(8) -0.025(7) -0.001(6) 0.056(8)
S1B 0.0504(12) 0.0595(10) 0.0817(10) 0.0397(9) 0.0283(9) 0.0322(9)
S2B 0.0415(11) 0.0546(10) 0.0940(12) 0.0383(9) 0.0113(8) 0.0272(9)
S3B 0.0392(10) 0.0398(8) 0.0687(9) 0.0233(7) 0.0171(7) 0.0242(7)
S4B 0.0349(9) 0.0346(7) 0.0723(9) 0.0199(6) 0.0145(7) 0.0183(7)
S5B 0.0388(10) 0.0348(7) 0.0771(9) 0.0231(7) 0.0163(7) 0.0188(7)
S6B 0.0385(10) 0.0372(8) 0.0680(9) 0.0178(6) 0.0122(7) 0.0185(7)
S7B 0.0636(14) 0.0498(10) 0.1224(16) 0.0493(11) 0.0339(12) 0.0341(10)
S8B 0.0444(13) 0.0711(13) 0.1243(16) 0.0629(13) 0.0267(11) 0.0221(10)
C1B 0.053(5) 0.035(3) 0.059(3) 0.014(3) 0.013(3) 0.013(3)
C2B 0.063(5) 0.041(3) 0.064(4) 0.017(3) 0.004(3) 0.024(3)
C3B 0.040(4) 0.029(3) 0.058(3) 0.014(2) 0.006(2) 0.015(3)
C4B 0.034(4) 0.031(3) 0.058(3) 0.012(2) 0.006(2) 0.011(3)
C5B 0.029(3) 0.027(3) 0.058(3) 0.007(2) 0.004(2) 0.014(2)
C6B 0.035(4) 0.028(3) 0.047(3) 0.008(2) 0.005(2) 0.010(2)
C7B 0.044(4) 0.032(3) 0.056(3) 0.018(2) 0.012(3) 0.015(3)
C8B 0.042(4) 0.035(3) 0.059(3) 0.021(2) 0.004(3) 0.014(3)
C9B 0.063(6) 0.041(4) 0.095(5) 0.035(4) 0.002(4) 0.006(4)
C10B 0.064(6) 0.058(4) 0.081(5) 0.038(4) 0.016(4) 0.018(4)
S1C 0.0481(12) 0.0470(9) 0.1009(13) 0.0417(9) -0.0052(9) 0.0144(9)
S2C 0.0320(12) 0.0842(15) 0.1207(16) 0.0705(13) 0.0111(10) 0.0130(10)
S3C 0.0447(11) 0.0432(8) 0.0732(9) 0.0299(7) 0.0166(7) 0.0243(8)
S4C 0.0356(11) 0.0516(10) 0.0926(11) 0.0405(9) 0.0100(8) 0.0187(8)
S5C 0.0399(10) 0.0398(8) 0.0645(8) 0.0250(7) 0.0089(6) 0.0187(7)
S6C 0.0344(10) 0.0447(9) 0.0842(10) 0.0334(8) 0.0041(7) 0.0160(7)
S7C 0.0699(15) 0.0604(11) 0.0886(12) 0.0450(10) 0.0333(10) 0.0345(11)
S8C 0.0464(12) 0.0392(9) 0.1120(14) 0.0368(9) -0.0129(9) 0.0118(8)
C1C 0.069(6) 0.034(3) 0.088(5) 0.019(3) -0.009(4) 0.000(4)
C2C 0.064(6) 0.046(4) 0.088(5) 0.035(4) 0.004(4) 0.008(4)
C3C 0.028(4) 0.034(3) 0.060(3) 0.021(2) -0.001(2) 0.005(3)
C4C 0.040(4) 0.035(3) 0.061(3) 0.021(3) -0.006(3) 0.005(3)
C5C 0.034(4) 0.034(3) 0.065(3) 0.018(3) 0.004(3) 0.012(3)
C6C 0.037(4) 0.034(3) 0.059(3) 0.019(2) -0.001(2) 0.012(3)
C7C 0.051(4) 0.027(3) 0.057(3) 0.017(2) 0.002(3) 0.010(3)
C8C 0.039(4) 0.034(3) 0.063(3) 0.017(2) -0.003(3) 0.014(3)
C9C 0.082(7) 0.039(4) 0.101(6) 0.034(4) 0.013(5) 0.017(4)
C10C 0.068(6) 0.038(4) 0.091(5) 0.019(3) 0.002(4) 0.015(4)
C1E 0.111(11) 0.142(12) 0.137(9) 0.025(8) -0.004(7) 0.087(10)
Cl1E 0.097(2) 0.137(3) 0.1158(18) 0.0187(17) 0.0039(15) 0.068(2)
Cl2E 0.101(3) 0.160(4) 0.175(3) -0.006(3) 0.021(2) 0.051(3)
C1F 0.100(9) 0.053(5) 0.117(7) -0.002(5) 0.052(6) 0.017(5)
Cl2F 0.081(2) 0.0795(16) 0.1050(16) -0.0088(12) 0.0015(12) 0.0164(14)
Cl1F 0.163(4) 0.136(3) 0.147(3) 0.062(2) 0.065(3) 0.087(3)

loop_
_atom_type_symbol
_atom_type_description
_atom_type_scat_dispersion_real
_atom_type_scat_dispersion_imag
_atom_type_scat_source
C C 0.0033 0.0016 'International Tables Vol C Tables 4.2.6.8 and 6.1.1.4'
H H 0.0000 0.0000 'International Tables Vol C Tables 4.2.6.8 and 6.1.1.4'
N N 0.0061 0.0033 'International Tables Vol C Tables 4.2.6.8 and 6.1.1.4'
S S 0.1246 0.1234 'International Tables Vol C Tables 4.2.6.8 and 6.1.1.4'
Cl Cl 0.1484 0.1585 'International Tables Vol C Tables 4.2.6.8 and 6.1.1.4'
Cu Cu 0.3201 1.2651 'International Tables Vol C Tables 4.2.6.8 and 6.1.1.4'

loop_
_geom_angle_atom_site_label_1
_geom_angle_atom_site_label_2
_geom_angle_atom_site_label_3
_geom_angle
_geom_angle_site_symmetry_1
_geom_angle_site_symmetry_3
_geom_angle_publ_flag
S1D Cu1 S4D 122.70(5) . . ?
S1D Cu1 S6D 115.70(6) . 2_777 ?
S4D Cu1 S6D 118.19(6) . 2_777 ?
S1D Cu1 Cu3 95.11(4) . . ?
S4D Cu1 Cu3 51.90(4) . . ?
S6D Cu1 Cu3 140.19(5) 2_777 . ?
S1D Cu1 Cu2 138.57(4) . . ?
S4D Cu1 Cu2 92.20(5) . . ?
S6D Cu1 Cu2 50.45(4) 2_777 . ?
Cu3 Cu1 Cu2 89.81(3) . . ?
S1D Cu1 Cu4 48.60(4) . . ?
S4D Cu1 Cu4 142.92(4) . . ?
S6D Cu1 Cu4 91.30(4) 2_777 . ?
Cu3 Cu1 Cu4 91.14(3) . . ?
Cu2 Cu1 Cu4 90.28(3) . . ?
S6D Cu2 S3D 119.60(6) 2_777 . ?
S6D Cu2 S2D 122.09(6) 2_777 2_777 ?
S3D Cu2 S2D 114.76(6) . 2_777 ?
S6D Cu2 Cu3 94.83(4) 2_777 2_777 ?
S3D Cu2 Cu3 138.10(4) . 2_777 ?
S2D Cu2 Cu3 51.86(4) 2_777 2_777 ?
S6D Cu2 Cu1 51.20(4) 2_777 . ?
S3D Cu2 Cu1 93.70(4) . . ?
S2D Cu2 Cu1 142.00(5) 2_777 . ?
Cu3 Cu2 Cu1 90.16(3) 2_777 . ?
S6D Cu2 Cu4 141.31(4) 2_777 2_777 ?
S3D Cu2 Cu4 47.66(4) . 2_777 ?
S2D Cu2 Cu4 90.91(4) 2_777 2_777 ?
Cu3 Cu2 Cu4 90.65(3) 2_777 2_777 ?
Cu1 Cu2 Cu4 90.61(3) . 2_777 ?
S4D Cu3 S2D 118.78(6) . . ?
S4D Cu3 S5D 116.61(6) . . ?
S2D Cu3 S5D 117.83(5) . . ?
S4D Cu3 Cu2 145.40(5) . 2_777 ?
S2D Cu3 Cu2 52.29(4) . 2_777 ?
S5D Cu3 Cu2 92.72(4) . 2_777 ?
S4D Cu3 Cu1 52.01(4) . . ?
S2D Cu3 Cu1 92.98(4) . . ?
S5D Cu3 Cu1 144.76(4) . . ?
Cu2 Cu3 Cu1 93.49(3) 2_777 . ?
S4D Cu3 Cu4 91.81(5) . 2_777 ?
S2D Cu3 Cu4 145.71(4) . 2_777 ?
S5D Cu3 Cu4 50.23(4) . 2_777 ?
Cu2 Cu3 Cu4 93.87(3) 2_777 2_777 ?
Cu1 Cu3 Cu4 94.72(3) . 2_777 ?
S3D Cu4 S5D 123.17(5) 2_777 2_777 ?
S3D Cu4 S1D 118.07(5) 2_777 . ?
S5D Cu4 S1D 118.50(5) 2_777 . ?
S3D Cu4 Cu3 92.61(5) 2_777 2_777 ?
S5D Cu4 Cu3 50.09(4) 2_777 2_777 ?
S1D Cu4 Cu3 133.43(5) . 2_777 ?
S3D Cu4 Cu1 132.64(5) 2_777 . ?
S5D Cu4 Cu1 90.74(4) 2_777 . ?
S1D Cu4 Cu1 48.13(4) . . ?
Cu3 Cu4 Cu1 85.31(3) 2_777 . ?
S3D Cu4 Cu2 48.07(4) 2_777 2_777 ?
S5D Cu4 Cu2 134.66(5) 2_777 2_777 ?
S1D Cu4 Cu2 91.07(4) . 2_777 ?
Cu3 Cu4 Cu2 84.56(3) 2_777 2_777 ?
Cu1 Cu4 Cu2 84.72(3) . 2_777 ?
C1D S1D Cu1 110.2(2) . . ?
C1D S1D Cu4 103.68(16) . . ?
Cu1 S1D Cu4 83.27(5) . . ?
C1D S2D Cu3 112.39(17) . . ?
C1D S2D Cu2 105.36(16) . 2_777 ?
Cu3 S2D Cu2 75.86(5) . 2_777 ?
C5D S3D Cu4 108.64(16) . 2_777 ?
C5D S3D Cu2 106.6(2) . . ?
Cu4 S3D Cu2 84.27(5) 2_777 . ?
C5D S4D Cu3 111.16(18) . . ?
C5D S4D Cu1 107.73(17) . . ?
Cu3 S4D Cu1 76.09(5) . . ?
C9D S5D Cu3 112.7(2) . . ?
C9D S5D Cu4 104.32(16) . 2_777 ?
Cu3 S5D Cu4 79.67(5) . 2_777 ?
C9D S6D Cu2 110.64(18) . 2_777 ?
C9D S6D Cu1 105.56(16) . 2_777 ?
Cu2 S6D Cu1 78.35(5) 2_777 2_777 ?
C2D C1D S2D 118.7(4) . . ?
C2D C1D S1D 117.3(4) . . ?
S2D C1D S1D 124.0(3) . . ?
C1D C2D C3D 122.1(5) . . ?
C1D C2D C4D 120.3(6) . . ?
C3D C2D C4D 117.6(5) . . ?
N2D C3D C2D 178.5(7) . . ?
N1D C4D C2D 176.2(7) . . ?
C6D C5D S3D 118.8(5) . . ?
C6D C5D S4D 117.9(4) . . ?
S3D C5D S4D 123.3(3) . . ?
C5D C6D C7D 122.7(6) . . ?
C5D C6D C8D 120.6(6) . . ?
C7D C6D C8D 116.7(5) . . ?
N3D C7D C6D 178.2(7) . . ?
N4D C8D C6D 178.5(8) . . ?
C10D C9D S6D 118.9(4) . . ?
C10D C9D S5D 117.7(4) . . ?
S6D C9D S5D 123.5(3) . . ?
C9D C10D C11D 121.7(6) . . ?
C9D C10D C12D 122.7(5) . . ?
C11D C10D C12D 115.5(5) . . ?
N6D C11D C10D 176.9(7) . . ?
N5D C12D C10D 177.6(7) . . ?
C3A S1A C1A 101.4(4) . . ?
C4A S2A C2A 100.7(4) . . ?
C5A S3A C3A 95.7(3) . . ?
C5A S4A C4A 95.5(3) . . ?
C6A S5A C7A 95.9(3) . . ?
C6A S6A C8A 96.0(3) . . ?
C7A S7A C9A 97.1(4) . . ?
C8A S8A C10A 102.0(5) . . ?
C2A C1A S1A 123.1(8) . . ?
C2A C1A H1A1 106.6 . . ?
S1A C1A H1A1 106.6 . . ?
C2A C1A H1A2 106.6 . . ?
S1A C1A H1A2 106.6 . . ?
H1A1 C1A H1A2 106.5 . . ?
C1A C2A S2A 122.0(9) . . ?
C1A C2A H2A1 106.8 . . ?
S2A C2A H2A1 106.8 . . ?
C1A C2A H2A2 106.8 . . ?
S2A C2A H2A2 106.8 . . ?
H2A1 C2A H2A2 106.7 . . ?
C4A C3A S3A 115.6(4) . . ?
C4A C3A S1A 129.3(5) . . ?
S3A C3A S1A 115.0(3) . . ?
C3A C4A S4A 117.4(5) . . ?
C3A C4A S2A 127.7(5) . . ?
S4A C4A S2A 114.9(4) . . ?
C6A C5A S4A 122.9(4) . . ?
C6A C5A S3A 121.2(5) . . ?
S4A C5A S3A 115.8(3) . . ?
C5A C6A S6A 123.3(5) . . ?
C5A C6A S5A 121.4(4) . . ?
S6A C6A S5A 115.3(3) . . ?
C8A C7A S5A 116.8(5) . . ?
C8A C7A S7A 125.0(5) . . ?
S5A C7A S7A 118.0(4) . . ?
C7A C8A S8A 127.2(5) . . ?
C7A C8A S6A 116.0(4) . . ?
S8A C8A S6A 116.7(3) . . ?
C10A C9A S7A 120.5(9) . . ?
C10A C9A H9A1 107.2 . . ?
S7A C9A H9A1 107.2 . . ?
C10A C9A H9A2 107.2 . . ?
S7A C9A H9A2 107.2 . . ?
H9A1 C9A H9A2 106.8 . . ?
C9A C10A S8A 123.4(8) . . ?
C9A C10A H10A 106.5 . . ?
S8A C10A H10A 106.5 . . ?
C9A C10A H10B 106.5 . . ?
S8A C10A H10B 106.5 . . ?
H10A C10A H10B 106.5 . . ?
C3B S1B C1B 100.0(3) . . ?
C4B S2B C2B 101.7(3) . . ?
C3B S3B C5B 94.5(3) . . ?
C5B S4B C4B 94.6(3) . . ?
C6B S5B C7B 94.9(3) . . ?
C6B S6B C8B 94.9(3) . . ?
C7B S7B C9B 102.8(4) . . ?
C8B S8B C10B 99.2(3) . . ?
C2B C1B S1B 114.1(5) . . ?
C2B C1B H1B1 108.7 . . ?
S1B C1B H1B1 108.7 . . ?
C2B C1B H1B2 108.7 . . ?
S1B C1B H1B2 108.7 . . ?
H1B1 C1B H1B2 107.6 . . ?
C1B C2B S2B 113.0(4) . . ?
C1B C2B H2B1 109.0 . . ?
S2B C2B H2B1 109.0 . . ?
C1B C2B H2B2 109.0 . . ?
S2B C2B H2B2 109.0 . . ?
H2B1 C2B H2B2 107.8 . . ?
C4B C3B S3B 117.7(4) . . ?
C4B C3B S1B 127.0(4) . . ?
S3B C3B S1B 115.2(4) . . ?
C3B C4B S2B 130.5(4) . . ?
C3B C4B S4B 116.9(4) . . ?
S2B C4B S4B 112.5(3) . . ?
C6B C5B S4B 122.9(5) . . ?
C6B C5B S3B 122.5(5) . . ?
S4B C5B S3B 114.7(3) . . ?
C5B C6B S6B 122.2(5) . . ?
C5B C6B S5B 123.0(5) . . ?
S6B C6B S5B 114.8(3) . . ?
C8B C7B S7B 128.2(4) . . ?
C8B C7B S5B 117.1(4) . . ?
S7B C7B S5B 114.6(4) . . ?
C7B C8B S8B 128.7(4) . . ?
C7B C8B S6B 116.9(4) . . ?
S8B C8B S6B 114.2(4) . . ?
C10B C9B S7B 114.8(6) . . ?
C10B C9B H9B1 108.6 . . ?
S7B C9B H9B1 108.6 . . ?
C10B C9B H9B2 108.6 . . ?
S7B C9B H9B2 108.6 . . ?
H9B1 C9B H9B2 107.5 . . ?
C9B C10B S8B 114.4(5) . . ?
C9B C10B H10C 108.7 . . ?
S8B C10B H10C 108.7 . . ?
C9B C10B H10D 108.7 . . ?
S8B C10B H10D 108.7 . . ?
H10C C10B H10D 107.6 . . ?
C3C S1C C1C 98.5(4) . . ?
C4C S2C C2C 102.8(3) . . ?
C5C S3C C3C 95.5(3) . . ?
C5C S4C C4C 95.2(3) . . ?
C6C S5C C7C 94.5(3) . . ?
C6C S6C C8C 94.9(3) . . ?
C7C S7C C9C 103.0(4) . . ?
C8C S8C C10C 96.6(3) . . ?
C2C C1C S1C 112.7(6) . . ?
C2C C1C H1C1 109.0 . . ?
S1C C1C H1C1 109.0 . . ?
C2C C1C H1C2 109.0 . . ?
S1C C1C H1C2 109.0 . . ?
H1C1 C1C H1C2 107.8 . . ?
C1C C2C S2C 117.8(5) . . ?
C1C C2C H2C1 107.8 . . ?
S2C C2C H2C1 107.8 . . ?
C1C C2C H2C2 107.8 . . ?
S2C C2C H2C2 107.8 . . ?
H2C1 C2C H2C2 107.2 . . ?
C4C C3C S3C 117.1(4) . . ?
C4C C3C S1C 127.5(4) . . ?
S3C C3C S1C 115.3(4) . . ?
C3C C4C S2C 128.3(4) . . ?
C3C C4C S4C 117.2(4) . . ?
S2C C4C S4C 114.5(4) . . ?
C6C C5C S3C 121.7(5) . . ?
C6C C5C S4C 123.3(5) . . ?
S3C C5C S4C 115.0(3) . . ?
C5C C6C S6C 123.9(5) . . ?
C5C C6C S5C 120.7(5) . . ?
S6C C6C S5C 115.3(3) . . ?
C8C C7C S5C 117.4(4) . . ?
C8C C7C S7C 128.8(4) . . ?
S5C C7C S7C 113.7(4) . . ?
C7C C8C S6C 117.3(4) . . ?
C7C C8C S8C 126.2(5) . . ?
S6C C8C S8C 116.5(4) . . ?
C10C C9C S7C 118.4(5) . . ?
C10C C9C H9C1 107.7 . . ?
S7C C9C H9C1 107.7 . . ?
C10C C9C H9C2 107.7 . . ?
S7C C9C H9C2 107.7 . . ?
H9C1 C9C H9C2 107.1 . . ?
C9C C10C S8C 118.0(6) . . ?
C9C C10C H10E 107.8 . . ?
S8C C10C H10E 107.8 . . ?
C9C C10C H10F 107.8 . . ?
S8C C10C H10F 107.8 . . ?
H10E C10C H10F 107.1 . . ?
Cl2E C1E Cl1E 112.0(7) . . ?
Cl2E C1E H1E1 109.2 . . ?
Cl1E C1E H1E1 109.2 . . ?
Cl2E C1E H1E2 109.2 . . ?
Cl1E C1E H1E2 109.2 . . ?
H1E1 C1E H1E2 107.9 . . ?
Cl2F C1F Cl1F 114.3(5) . . ?
Cl2F C1F H1F1 108.7 . . ?
Cl1F C1F H1F1 108.7 . . ?
Cl2F C1F H1F2 108.7 . . ?
Cl1F C1F H1F2 108.7 . . ?
H1F1 C1F H1F2 107.6 . . ?

loop_
_geom_bond_atom_site_label_1
_geom_bond_atom_site_label_2
_geom_bond_distance
_geom_bond_site_symmetry_2
_geom_bond_publ_flag
Cu1 S1D 2.2397(16) . ?
Cu1 S4D 2.2532(16) . ?
Cu1 S6D 2.2648(13) 2_777 ?
Cu1 Cu3 2.7750(10) . ?
Cu1 Cu2 2.8463(10) . ?
Cu1 Cu4 2.9869(11) . ?
Cu2 S6D 2.2408(16) 2_777 ?
Cu2 S3D 2.2515(16) . ?
Cu2 S2D 2.2633(14) 2_777 ?
Cu2 Cu3 2.7743(10) 2_777 ?
Cu2 Cu4 3.0110(11) 2_777 ?
Cu3 S4D 2.2497(14) . ?
Cu3 S2D 2.2501(16) . ?
Cu3 S5D 2.2503(16) . ?
Cu3 Cu2 2.7743(10) 2_777 ?
Cu3 Cu4 2.8860(11) 2_777 ?
Cu4 S3D 2.2368(14) 2_777 ?
Cu4 S5D 2.2549(13) 2_777 ?
Cu4 S1D 2.2562(14) . ?
Cu4 Cu3 2.8860(11) 2_777 ?
Cu4 Cu2 3.0110(11) 2_777 ?
S1D C1D 1.755(5) . ?
S2D C1D 1.750(6) . ?
S2D Cu2 2.2633(14) 2_777 ?
S3D C5D 1.742(6) . ?
S3D Cu4 2.2368(14) 2_777 ?
S4D C5D 1.754(6) . ?
S5D C9D 1.752(5) . ?
S5D Cu4 2.2549(13) 2_777 ?
S6D C9D 1.739(6) . ?
S6D Cu2 2.2408(16) 2_777 ?
S6D Cu1 2.2648(13) 2_777 ?
C1D C2D 1.378(8) . ?
C2D C3D 1.423(9) . ?
C2D C4D 1.431(8) . ?
C3D N2D 1.131(9) . ?
C4D N1D 1.134(8) . ?
C5D C6D 1.383(7) . ?
C6D C7D 1.422(9) . ?
C6D C8D 1.436(9) . ?
C7D N3D 1.153(9) . ?
C8D N4D 1.138(9) . ?
C9D C10D 1.375(8) . ?
C10D C11D 1.427(8) . ?
C10D C12D 1.439(9) . ?
C11D N6D 1.154(9) . ?
C12D N5D 1.144(9) . ?
S1A C3A 1.736(6) . ?
S1A C1A 1.762(9) . ?
S2A C4A 1.742(7) . ?
S2A C2A 1.772(10) . ?
S3A C5A 1.728(5) . ?
S3A C3A 1.736(6) . ?
S4A C5A 1.710(6) . ?
S4A C4A 1.728(6) . ?
S5A C6A 1.731(6) . ?
S5A C7A 1.734(6) . ?
S6A C6A 1.714(5) . ?
S6A C8A 1.751(6) . ?
S7A C7A 1.738(7) . ?
S7A C9A 1.809(11) . ?
S8A C8A 1.733(6) . ?
S8A C10A 1.790(12) . ?
C1A C2A 1.385(16) . ?
C1A H1A1 0.9700 . ?
C1A H1A2 0.9700 . ?
C2A H2A1 0.9700 . ?
C2A H2A2 0.9700 . ?
C3A C4A 1.367(9) . ?
C5A C6A 1.387(8) . ?
C7A C8A 1.359(9) . ?
C9A C10A 1.347(16) . ?
C9A H9A1 0.9700 . ?
C9A H9A2 0.9700 . ?
C10A H10A 0.9700 . ?
C10A H10B 0.9700 . ?
S1B C3B 1.750(6) . ?
S1B C1B 1.814(7) . ?
S2B C4B 1.749(6) . ?
S2B C2B 1.826(7) . ?
S3B C3B 1.746(6) . ?
S3B C5B 1.748(6) . ?
S4B C5B 1.732(6) . ?
S4B C4B 1.767(6) . ?
S5B C6B 1.738(6) . ?
S5B C7B 1.756(6) . ?
S6B C6B 1.735(6) . ?
S6B C8B 1.760(6) . ?
S7B C7B 1.755(6) . ?
S7B C9B 1.803(8) . ?
S8B C8B 1.745(6) . ?
S8B C10B 1.813(8) . ?
C1B C2B 1.480(11) . ?
C1B H1B1 0.9700 . ?
C1B H1B2 0.9700 . ?
C2B H2B1 0.9700 . ?
C2B H2B2 0.9700 . ?
C3B C4B 1.319(9) . ?
C5B C6B 1.358(7) . ?
C7B C8B 1.330(9) . ?
C9B C10B 1.470(12) . ?
C9B H9B1 0.9700 . ?
C9B H9B2 0.9700 . ?
C10B H10C 0.9700 . ?
C10B H10D 0.9700 . ?
S1C C3C 1.744(6) . ?
S1C C1C 1.811(8) . ?
S2C C4C 1.739(6) . ?
S2C C2C 1.809(8) . ?
S3C C5C 1.731(6) . ?
S3C C3C 1.734(5) . ?
S4C C5C 1.736(6) . ?
S4C C4C 1.739(6) . ?
S5C C6C 1.739(7) . ?
S5C C7C 1.748(6) . ?
S6C C6C 1.733(6) . ?
S6C C8C 1.746(6) . ?
S7C C7C 1.752(6) . ?
S7C C9C 1.809(8) . ?
S8C C8C 1.748(6) . ?
S8C C10C 1.823(9) . ?
C1C C2C 1.459(13) . ?
C1C H1C1 0.9700 . ?
C1C H1C2 0.9700 . ?
C2C H2C1 0.9700 . ?
C2C H2C2 0.9700 . ?
C3C C4C 1.338(9) . ?
C5C C6C 1.361(8) . ?
C7C C8C 1.327(9) . ?
C9C C10C 1.405(12) . ?
C9C H9C1 0.9700 . ?
C9C H9C2 0.9700 . ?
C10C H10E 0.9700 . ?
C10C H10F 0.9700 . ?
C1E Cl2E 1.692(14) . ?
C1E Cl1E 1.778(12) . ?
C1E H1E1 0.9700 . ?
C1E H1E2 0.9700 . ?
C1F Cl2F 1.728(12) . ?
C1F Cl1F 1.739(11) . ?
C1F H1F1 0.9700 . ?
C1F H1F2 0.9700 . ?
